data_2242926
loop_
_publ_author_name
'Yaseen, Ayat'
'Hassan, Muhammad Murtaza'
'Lee-Ruff, Edward'
'Audette, Gerald F.'

_publ_section_title
;
 Crystal structures of the synthetic intermediate
 3-[(6-chloro-7<i>H</i>-purin-7-yl)methyl]cyclobutan-1-one, and of two
 oxetanocin derivatives:
 3-[(6-chloro-8,9-dihydro-7<i>H</i>-purin-7-yl)methyl]cyclobutan-1-ol and
 3-[(6-chloro-9<i>H</i>-purin-9-yl)methyl]cyclobutan-1-ol
;
_journal_coeditor_code ZP2033
_journal_issue 6
_journal_name_full 'Acta Crystallographica Section E'
_journal_page_first 732
_journal_page_last 737
_journal_paper_doi 10.1107/S2056989019004432
_journal_volume 75
_journal_year 2019
_chemical_formula_moiety 'C10 H11 Cl N4 O'
_chemical_formula_sum 'C10 H11 Cl N4 O'
_chemical_formula_weight 238.68
_chemical_name_systematic
;
3-[(6-Chloro-9<i>H</i>-purin-9-yl)methyl]cyclobutan-1-ol
;
_space_group_crystal_system monoclinic
_space_group_IT_number 14
_space_group_name_Hall '-P 2yn'
_space_group_name_H-M_alt 'P 1 21/n 1'
_symmetry_space_group_name_Hall '-P 2yn'
_symmetry_space_group_name_H-M 'P 1 21/n 1'
_atom_sites_solution_hydrogens geom
_atom_sites_solution_primary direct
_atom_sites_solution_secondary difmap
_audit_creation_method SHELXL-2018/3
_cell_angle_alpha 90
_cell_angle_beta 108.250(3)
_cell_angle_gamma 90
_cell_formula_units_Z 4
_cell_length_a 12.7276(8)
_cell_length_b 5.9725(4)
_cell_length_c 14.8190(10)
_cell_measurement_reflns_used 4964
_cell_measurement_temperature 110
_cell_measurement_theta_max 64.93
_cell_measurement_theta_min 4.01
_cell_volume 1069.81(12)
_computing_cell_refinement
;
CrysAlisPro (Rigaku OD, 2018)
;
_computing_data_collection
;
CrysAlisPro (Rigaku OD, 2018)
;
_computing_data_reduction
;
CrysAlisPro (Rigaku OD, 2018)
;
_computing_molecular_graphics
;
PLATON (Spek, 2009) and Mercury (Macrae <i>et al.</i>,  2008)
;
_computing_publication_material
;
<i>OLEX2</i> (Dolomanov <i>et al.</i>,  2009), PLATON (Spek,
2009)
and publCIF (Westrip, 2010)
;
_computing_structure_refinement
;
ShelXL (Sheldrick, 2015)
;
_computing_structure_solution
;
ShelXS (Sheldrick, 2008)
;
_diffrn_ambient_temperature 110
_diffrn_detector 'CCD area detector'
_diffrn_detector_area_resol_mean 7.9
_diffrn_measured_fraction_theta_full 0.954
_diffrn_measured_fraction_theta_max 0.954
_diffrn_measurement_device 'three-circle diffractometer'
_diffrn_measurement_device_type 'Bruker APEXII CCD'
_diffrn_measurement_method '\w scans'
_diffrn_radiation_monochromator graphite
_diffrn_radiation_probe x-ray
_diffrn_radiation_type CuK\a
_diffrn_radiation_wavelength 1.54178
_diffrn_reflns_av_R_equivalents 0.0448
_diffrn_reflns_av_unetI/netI 0.0269
_diffrn_reflns_limit_h_max 14
_diffrn_reflns_limit_h_min -14
_diffrn_reflns_limit_k_max 7
_diffrn_reflns_limit_k_min -4
_diffrn_reflns_limit_l_max 17
_diffrn_reflns_limit_l_min -17
_diffrn_reflns_number 7078
_diffrn_reflns_theta_full 64.926
_diffrn_reflns_theta_max 64.926
_diffrn_reflns_theta_min 4.006
_diffrn_source 'sealed X-ray tube'
_exptl_absorpt_coefficient_mu 3.044
_exptl_absorpt_correction_T_max 0.741
_exptl_absorpt_correction_T_min 0.043
_exptl_absorpt_correction_type numerical
_exptl_absorpt_process_details
;
(CrysAlisPro; Rigaku OD, 2018)
;
_exptl_crystal_colour colourless
_exptl_crystal_density_diffrn 1.482
_exptl_crystal_description plate
_exptl_crystal_F_000 496
_exptl_crystal_size_max 0.504
_exptl_crystal_size_mid 0.211
_exptl_crystal_size_min 0.073
_refine_diff_density_max 0.345
_refine_diff_density_min -0.310
_refine_ls_extinction_method none
_refine_ls_goodness_of_fit_ref 0.940
_refine_ls_hydrogen_treatment constr
_refine_ls_matrix_type full
_refine_ls_number_parameters 146
_refine_ls_number_reflns 1732
_refine_ls_number_restraints 0
_refine_ls_restrained_S_all 0.940
_refine_ls_R_factor_all 0.0440
_refine_ls_R_factor_gt 0.0378
_refine_ls_shift/su_max 0.000
_refine_ls_shift/su_mean 0.000
_refine_ls_structure_factor_coef Fsqd
_refine_ls_weighting_details 'w=1/[\s^2^(Fo^2^)+(0.0599P)^2^+1.4189P] where P=(Fo^2^+2Fc^2^)/3'
_refine_ls_weighting_scheme calc
_refine_ls_wR_factor_gt 0.0944
_refine_ls_wR_factor_ref 0.1029
_reflns_number_gt 1569
_reflns_number_total 1732
_reflns_threshold_expression 'I > 2\s(I)'
_cod_data_source_file zp2033sup1.cif
_cod_data_source_block IV
_cod_database_code 2242926
_shelx_space_group_comment
;
The symmetry employed for this shelxl refinement is uniquely defined
by the following loop, which should always be used as a source of
symmetry information in preference to the above space-group names.
They are only intended as comments.
;
_shelx_estimated_absorpt_t_min 0.309
_shelx_estimated_absorpt_t_max 0.808

loop_
_space_group_symop_operation_xyz
'x, y, z'
'-x+1/2, y+1/2, -z+1/2'
'-x, -y, -z'
'x-1/2, -y-1/2, z-1/2'

loop_
_atom_site_type_symbol
_atom_site_label
_atom_site_fract_x
_atom_site_fract_y
_atom_site_fract_z
_atom_site_U_iso_or_equiv
_atom_site_adp_type
_atom_site_calc_flag
_atom_site_occupancy
Cl Cl1 0.65978(4) 0.22748(10) 0.21719(4) 0.0258(2) Uani d 1
O O1' -0.06577(11) 0.5696(3) -0.19248(10) 0.0233(4) Uani d 1
H H1' -0.067187 0.456986 -0.226798 0.035 Uiso calc 1
N N3 0.44729(14) 0.7995(3) 0.06539(12) 0.0218(4) Uani d 1
N N1 0.61729(14) 0.5895(3) 0.11346(12) 0.0196(4) Uani d 1
N N7 0.39848(13) 0.3289(3) 0.19580(12) 0.0199(4) Uani d 1
N N9 0.30402(13) 0.6280(3) 0.11873(11) 0.0186(4) Uani d 1
C C4 0.40817(16) 0.6422(4) 0.11001(13) 0.0178(5) Uani d 1
C C5 0.46564(16) 0.4569(4) 0.15808(13) 0.0168(5) Uani d 1
C C3' 0.12604(16) 0.5194(4) -0.07173(14) 0.0201(5) Uani d 1
H H3'A 0.090406 0.436047 -0.031431 0.024 Uiso calc 1
H H3'B 0.179230 0.424010 -0.090614 0.024 Uiso calc 1
C C6 0.57424(16) 0.4399(4) 0.15774(13) 0.0180(5) Uani d 1
C C8 0.30351(16) 0.4385(4) 0.16970(14) 0.0192(5) Uani d 1
H H8 0.240264 0.389301 0.185165 0.023 Uiso calc 1
C C2 0.55210(18) 0.7598(4) 0.07007(15) 0.0223(5) Uani d 1
H H2 0.584609 0.865250 0.038801 0.027 Uiso calc 1
C C2' 0.04431(16) 0.6477(4) -0.15487(14) 0.0177(5) Uani d 1
H H2' 0.077386 0.673588 -0.206946 0.021 Uiso calc 1
C C4' 0.17237(18) 0.7495(4) -0.03173(15) 0.0216(5) Uani d 1
H H4' 0.231950 0.796287 -0.058547 0.026 Uiso calc 1
C C6' 0.21115(17) 0.7800(4) 0.07552(15) 0.0208(5) Uani d 1
H H6'A 0.234806 0.936928 0.091463 0.025 Uiso calc 1
H H6'B 0.149539 0.747512 0.100968 0.025 Uiso calc 1
C C5' 0.05979(17) 0.8537(4) -0.09087(15) 0.0217(5) Uani d 1
H H5'A 0.005170 0.866225 -0.056036 0.026 Uiso calc 1
H H5'B 0.066593 0.996160 -0.122717 0.026 Uiso calc 1

loop_
_atom_site_aniso_label
_atom_site_aniso_U_11
_atom_site_aniso_U_22
_atom_site_aniso_U_33
_atom_site_aniso_U_12
_atom_site_aniso_U_13
_atom_site_aniso_U_23
Cl1 0.0169(3) 0.0313(4) 0.0291(3) 0.0052(2) 0.0069(2) 0.0101(2)
O1' 0.0144(7) 0.0311(10) 0.0231(8) -0.0006(6) 0.0037(6) -0.0095(7)
N3 0.0217(9) 0.0229(11) 0.0184(9) -0.0037(8) 0.0027(7) 0.0013(8)
N1 0.0194(9) 0.0206(10) 0.0183(8) -0.0042(8) 0.0051(7) -0.0005(8)
N7 0.0155(9) 0.0260(11) 0.0177(8) -0.0011(8) 0.0045(7) 0.0024(8)
N9 0.0142(8) 0.0232(11) 0.0160(8) 0.0021(8) 0.0013(7) -0.0017(8)
C4 0.0169(10) 0.0206(12) 0.0129(9) -0.0030(9) 0.0004(8) -0.0016(8)
C5 0.0156(9) 0.0207(12) 0.0121(9) -0.0022(8) 0.0014(7) -0.0014(8)
C3' 0.0188(10) 0.0231(12) 0.0177(10) 0.0034(9) 0.0045(8) -0.0013(9)
C6 0.0160(10) 0.0219(12) 0.0134(9) -0.0010(9) 0.0006(8) -0.0002(9)
C8 0.0159(10) 0.0234(13) 0.0177(9) -0.0013(9) 0.0045(8) 0.0003(9)
C2 0.0230(11) 0.0232(13) 0.0193(10) -0.0064(9) 0.0047(9) 0.0015(9)
C2' 0.0134(9) 0.0220(12) 0.0165(10) 0.0005(9) 0.0031(8) -0.0007(9)
C4' 0.0186(11) 0.0249(13) 0.0194(11) 0.0010(9) 0.0035(9) 0.0009(9)
C6' 0.0193(11) 0.0209(12) 0.0194(10) 0.0043(9) 0.0021(8) 0.0000(9)
C5' 0.0206(10) 0.0223(13) 0.0185(10) 0.0032(9) 0.0011(8) 0.0001(9)

loop_
_atom_type_symbol
_atom_type_description
_atom_type_scat_dispersion_real
_atom_type_scat_dispersion_imag
_atom_type_scat_source
C C 0.0181 0.0091 'International Tables Vol C Tables 4.2.6.8 and 6.1.1.4'
H H 0.0000 0.0000 'International Tables Vol C Tables 4.2.6.8 and 6.1.1.4'
N N 0.0311 0.0180 'International Tables Vol C Tables 4.2.6.8 and 6.1.1.4'
O O 0.0492 0.0322 'International Tables Vol C Tables 4.2.6.8 and 6.1.1.4'
Cl Cl 0.3639 0.7018 'International Tables Vol C Tables 4.2.6.8 and 6.1.1.4'

loop_
_geom_angle_atom_site_label_1
_geom_angle_atom_site_label_2
_geom_angle_atom_site_label_3
_geom_angle
C2' O1' H1' 109.5
C4 N3 C2 111.81(19)
C6 N1 C2 117.32(17)
C8 N7 C5 103.39(18)
C8 N9 C4 106.00(17)
C8 N9 C6' 127.78(17)
C4 N9 C6' 126.10(18)
N3 C4 N9 127.7(2)
N3 C4 C5 126.60(19)
N9 C4 C5 105.69(18)
C6 C5 N7 134.5(2)
C6 C5 C4 114.87(19)
N7 C5 C4 110.64(17)
C4' C3' C2' 86.87(17)
C4' C3' H3'A 114.2
C2' C3' H3'A 114.2
C4' C3' H3'B 114.2
C2' C3' H3'B 114.2
H3'A C3' H3'B 111.3
N1 C6 C5 121.3(2)
N1 C6 Cl1 117.18(15)
C5 C6 Cl1 121.52(16)
N7 C8 N9 114.28(18)
N7 C8 H8 122.9
N9 C8 H8 122.9
N3 C2 N1 128.1(2)
N3 C2 H2 116.0
N1 C2 H2 116.0
O1' C2' C5' 115.42(17)
O1' C2' C3' 119.16(18)
C5' C2' C3' 88.88(16)
O1' C2' H2' 110.6
C5' C2' H2' 110.6
C3' C2' H2' 110.6
C6' C4' C3' 118.02(19)
C6' C4' C5' 118.75(18)
C3' C4' C5' 88.05(16)
C6' C4' H4' 110.1
C3' C4' H4' 110.1
C5' C4' H4' 110.1
N9 C6' C4' 109.58(17)
N9 C6' H6'A 109.8
C4' C6' H6'A 109.8
N9 C6' H6'B 109.8
C4' C6' H6'B 109.8
H6'A C6' H6'B 108.2
C2' C5' C4' 86.82(16)
C2' C5' H5'A 114.2
C4' C5' H5'A 114.2
C2' C5' H5'B 114.2
C4' C5' H5'B 114.2
H5'A C5' H5'B 111.3

loop_
_geom_bond_atom_site_label_1
_geom_bond_atom_site_label_2
_geom_bond_distance
Cl1 C6 1.723(2)
O1' C2' 1.415(2)
O1' H1' 0.8400
N3 C4 1.332(3)
N3 C2 1.335(3)
N1 C6 1.325(3)
N1 C2 1.342(3)
N7 C8 1.321(3)
N7 C5 1.388(3)
N9 C8 1.362(3)
N9 C4 1.374(3)
N9 C6' 1.469(3)
C4 C5 1.393(3)
C5 C6 1.388(3)
C3' C4' 1.539(3)
C3' C2' 1.544(3)
C3' H3'A 0.9900
C3' H3'B 0.9900
C8 H8 0.9500
C2 H2 0.9500
C2' C5' 1.528(3)
C2' H2' 1.0000
C4' C6' 1.520(3)
C4' C5' 1.556(3)
C4' H4' 1.0000
C6' H6'A 0.9900
C6' H6'B 0.9900
C5' H5'A 0.9900
C5' H5'B 0.9900

loop_
_geom_hbond_atom_site_label_D
_geom_hbond_atom_site_label_H
_geom_hbond_atom_site_label_A
_geom_hbond_site_symmetry_A
_geom_hbond_distance_DH
_geom_hbond_distance_HA
_geom_hbond_distance_DA
_geom_hbond_angle_DHA
_geom_hbond_publ_flag
O1' H1' N7 4_565 0.84 2.03 2.853(3) 168 yes
C8 H8 O1' 3_565 0.95 2.27 3.148(2) 153 yes
C2 H2 N3 3_675 0.95 2.48 3.311(3) 146 yes
C2' H2' Cg1 4_464 0.99 2.84 3.628(2) 136 yes
